data_7158131
loop_
_publ_author_name
'Shelar, Santosh V.'
'Argade, Narshinha P.'

_publ_section_title
;
 Facile synthesis of indolizinoindolone, indolylepoxypyrrolooxazole,
 indolylpyrrolooxazolone and isoindolopyrazinoindolone heterocycles from
 indole and imide derivatives.
;
_journal_issue 27
_journal_name_full 'Organic &amp; biomolecular chemistry'
_journal_page_first 6160
_journal_page_last 6169
_journal_paper_doi 10.1039/d1ob00754h
_journal_volume 19
_journal_year 2021
_chemical_formula_moiety 'C18 H14 N2 O2'
_chemical_formula_sum 'C18 H14 N2 O2'
_chemical_formula_weight 290.31
_space_group_crystal_system triclinic
_space_group_IT_number 2
_space_group_name_Hall '-P 1'
_space_group_name_H-M_alt 'P -1'
_atom_sites_solution_hydrogens mixed
_audit_creation_date 2021-02-08
_audit_creation_method
;
Olex2 1.2
(compiled 2018.05.29 svn.r3508 for OlexSys, GUI svn.r5506)
;
_audit_update_record
;
2021-03-17 deposited with the CCDC.	2021-06-21 downloaded from the CCDC.
;
_cell_angle_alpha 99.055(4)
_cell_angle_beta 105.174(4)
_cell_angle_gamma 103.419(4)
_cell_formula_units_Z 2
_cell_length_a 7.2558(7)
_cell_length_b 9.8044(10)
_cell_length_c 10.5031(10)
_cell_measurement_reflns_used 9992
_cell_measurement_temperature 100(2)
_cell_measurement_theta_max 35.67
_cell_measurement_theta_min 2.20
_cell_volume 682.24(12)
_computing_cell_refinement 'SAINT V8.40A (?, 2016)'
_computing_data_reduction 'SAINT V8.40A (?, 2016)'
_computing_molecular_graphics 'Olex2 (Dolomanov et al., 2009)'
_computing_publication_material 'Olex2 (Dolomanov et al., 2009)'
_computing_structure_refinement 'XL (Sheldrick, 2008)'
_computing_structure_solution 'SHELXT 2014/5 (Sheldrick, 2014)'
_diffrn_ambient_temperature 100.0
_diffrn_measured_fraction_theta_full 0.994
_diffrn_measured_fraction_theta_max 0.993
_diffrn_measurement_device_type 'Bruker D8 VENTURE Kappa Duo PHOTON II CPAD'
_diffrn_measurement_method '\f and \w scans'
_diffrn_radiation_type MoK\a
_diffrn_radiation_wavelength 0.71073
_diffrn_reflns_av_R_equivalents 0.0647
_diffrn_reflns_av_unetI/netI 0.0477
_diffrn_reflns_Laue_measured_fraction_full 0.994
_diffrn_reflns_Laue_measured_fraction_max 0.993
_diffrn_reflns_limit_h_max 9
_diffrn_reflns_limit_h_min -9
_diffrn_reflns_limit_k_max 12
_diffrn_reflns_limit_k_min -12
_diffrn_reflns_limit_l_max 13
_diffrn_reflns_limit_l_min -13
_diffrn_reflns_number 13705
_diffrn_reflns_point_group_measured_fraction_full 0.994
_diffrn_reflns_point_group_measured_fraction_max 0.993
_diffrn_reflns_theta_full 25.242
_diffrn_reflns_theta_max 26.496
_diffrn_reflns_theta_min 2.196
_diffrn_standards_number 0
_exptl_absorpt_coefficient_mu 0.094
_exptl_absorpt_correction_T_max 0.7470
_exptl_absorpt_correction_T_min 0.6098
_exptl_absorpt_correction_type multi-scan
_exptl_absorpt_process_details
'SADABS-2016/2 (Bruker,2016/2) was used for absorption correction. wR2(int) was 0.1347 before and 0.0804 after correction. The Ratio of minimum to maximum transmission is 0.8163. The \l/2 correction factor is Not present.'
_exptl_crystal_colour colourless
_exptl_crystal_colour_primary colourless
_exptl_crystal_density_diffrn 1.413
_exptl_crystal_description block
_exptl_crystal_F_000 304
_exptl_crystal_size_max 0.12
_exptl_crystal_size_mid 0.12
_exptl_crystal_size_min 0.08
_refine_diff_density_max 0.347
_refine_diff_density_min -0.387
_refine_diff_density_rms 0.113
_refine_ls_extinction_method none
_refine_ls_goodness_of_fit_ref 1.105
_refine_ls_hydrogen_treatment mixed
_refine_ls_matrix_type full
_refine_ls_number_parameters 203
_refine_ls_number_reflns 2806
_refine_ls_number_restraints 0
_refine_ls_restrained_S_all 1.105
_refine_ls_R_factor_all 0.0549
_refine_ls_R_factor_gt 0.0466
_refine_ls_shift/su_max 0.000
_refine_ls_shift/su_mean 0.000
_refine_ls_structure_factor_coef Fsqd
_refine_ls_weighting_details 'w=1/[\s^2^(Fo^2^)+(0.0656P)^2^+0.3229P] where P=(Fo^2^+2Fc^2^)/3'
_refine_ls_weighting_scheme calc
_refine_ls_wR_factor_gt 0.1259
_refine_ls_wR_factor_ref 0.1310
_reflns_Friedel_coverage 0.000
_reflns_number_gt 2473
_reflns_number_total 2806
_reflns_threshold_expression 'I > 2\s(I)'
_cod_data_source_file d1ob00754h2.cif
_cod_data_source_block 38
_cod_depositor_comments 'Adding full bibliography for 7158131--7158132.cif.'
_cod_database_code 7158131
_shelx_shelxl_version_number 2014/7
_shelx_space_group_comment
;
The symmetry employed for this shelxl refinement is uniquely defined
by the following loop, which should always be used as a source of
symmetry information in preference to the above space-group names.
They are only intended as comments.
;
_shelx_estimated_absorpt_t_max 0.993
_shelx_estimated_absorpt_t_min 0.989
_olex2_refinement_description
;
1. Fixed Uiso
 At 1.2 times of:
  All C(H) groups, All C(H,H) groups
2.a Secondary CH2 refined with riding coordinates:
 C14(H14A,H14B), C15(H15A,H15B)
2.b Aromatic/amide H refined with riding coordinates:
 C1(H1A), C2(H2), C7(H7), C8(H8), C9(H9), C10(H10), C11(H11), C13(H13), C18(H18)
;
_olex2_submission_special_instructions 'No special instructions were received'

loop_
_space_group_symop_operation_xyz
'x, y, z'
'-x, -y, -z'

loop_
_atom_site_label
_atom_site_type_symbol
_atom_site_fract_x
_atom_site_fract_y
_atom_site_fract_z
_atom_site_U_iso_or_equiv
_atom_site_adp_type
_atom_site_occupancy
_atom_site_site_symmetry_order
_atom_site_calc_flag
_atom_site_refinement_flags_posn
_atom_site_refinement_flags_adp
_atom_site_refinement_flags_occupancy
_atom_site_disorder_assembly
_atom_site_disorder_group
O1 O 0.61770(16) 0.72816(12) 0.43736(11) 0.0180(3) Uani 1 1 d . . . . .
O2 O 0.25385(16) 1.02817(11) 0.35165(11) 0.0176(3) Uani 1 1 d . . . . .
N1 N 0.31154(19) 0.59129(13) 0.13045(13) 0.0154(3) Uani 1 1 d . . . . .
N2 N 0.3849(2) 0.83748(13) 0.31900(13) 0.0154(3) Uani 1 1 d . . . . .
C1 C 0.1582(2) 0.26336(18) -0.14647(16) 0.0210(4) Uani 1 1 d . . . . .
H1A H 0.1252 0.2300 -0.2418 0.025 Uiso 1 1 calc R . . . .
C2 C 0.2112(2) 0.40988(17) -0.09105(16) 0.0199(3) Uani 1 1 d . . . . .
H2 H 0.2176 0.4777 -0.1463 0.024 Uiso 1 1 calc R . . . .
C3 C 0.2549(2) 0.45431(16) 0.04936(15) 0.0157(3) Uani 1 1 d . . . . .
C4 C 0.3355(2) 0.57914(16) 0.26317(15) 0.0148(3) Uani 1 1 d . . . . .
C5 C 0.4119(2) 0.71289(15) 0.37588(15) 0.0149(3) Uani 1 1 d . . . . .
C6 C 0.2990(2) 0.72036(16) 0.47870(15) 0.0151(3) Uani 1 1 d . . . . .
C7 C 0.2593(2) 0.62759(17) 0.56164(15) 0.0181(3) Uani 1 1 d . . . . .
H7 H 0.2999 0.5420 0.5576 0.022 Uiso 1 1 calc R . . . .
C8 C 0.1574(3) 0.66511(17) 0.65116(16) 0.0212(4) Uani 1 1 d . . . . .
H8 H 0.1249 0.6022 0.7072 0.025 Uiso 1 1 calc R . . . .
C9 C 0.1019(2) 0.79222(18) 0.66062(16) 0.0199(3) Uani 1 1 d . . . . .
H9 H 0.0352 0.8157 0.7240 0.024 Uiso 1 1 calc R . . . .
C10 C 0.1521(2) 0.16284(17) -0.06484(17) 0.0206(4) Uani 1 1 d . . . . .
H10 H 0.1155 0.0629 -0.1060 0.025 Uiso 1 1 calc R . . . .
C11 C 0.1985(2) 0.20681(17) 0.07472(16) 0.0186(3) Uani 1 1 d . . . . .
H11 H 0.1966 0.1383 0.1294 0.022 Uiso 1 1 calc R . . . .
C12 C 0.2486(2) 0.35508(16) 0.13367(15) 0.0157(3) Uani 1 1 d . . . . .
C13 C 0.3001(2) 0.43783(16) 0.26932(15) 0.0162(3) Uani 1 1 d . . . . .
H13 H 0.3082 0.4014 0.3486 0.019 Uiso 1 1 calc R . . . .
C14 C 0.3168(2) 0.72316(16) 0.08141(15) 0.0169(3) Uani 1 1 d . . . . .
H14A H 0.1793 0.7292 0.0449 0.020 Uiso 1 1 calc R . . . .
H14B H 0.3778 0.7215 0.0074 0.020 Uiso 1 1 calc R . . . .
C15 C 0.4380(2) 0.85448(16) 0.19746(15) 0.0169(3) Uani 1 1 d . . . . .
H15A H 0.5821 0.8650 0.2149 0.020 Uiso 1 1 calc R . . . .
H15B H 0.4112 0.9427 0.1720 0.020 Uiso 1 1 calc R . . . .
C16 C 0.2905(2) 0.91816(15) 0.38063(14) 0.0143(3) Uani 1 1 d . . . . .
C17 C 0.2399(2) 0.84555(16) 0.48618(15) 0.0150(3) Uani 1 1 d . . . . .
C18 C 0.1435(2) 0.88500(16) 0.57793(15) 0.0172(3) Uani 1 1 d . . . . .
H18 H 0.1073 0.9723 0.5840 0.021 Uiso 1 1 calc R . . . .
H1 H 0.666(4) 0.807(3) 0.509(3) 0.047(7) Uiso 1 1 d . . . . .

loop_
_atom_site_aniso_label
_atom_site_aniso_U_11
_atom_site_aniso_U_22
_atom_site_aniso_U_33
_atom_site_aniso_U_23
_atom_site_aniso_U_13
_atom_site_aniso_U_12
O1 0.0151(6) 0.0165(6) 0.0199(6) 0.0002(4) 0.0037(4) 0.0045(4)
O2 0.0207(6) 0.0138(5) 0.0180(5) 0.0032(4) 0.0057(4) 0.0054(4)
N1 0.0180(6) 0.0126(6) 0.0158(6) 0.0035(5) 0.0064(5) 0.0035(5)
N2 0.0188(6) 0.0120(6) 0.0175(6) 0.0047(5) 0.0086(5) 0.0040(5)
C1 0.0173(8) 0.0246(8) 0.0185(7) -0.0010(6) 0.0048(6) 0.0058(6)
C2 0.0202(8) 0.0208(8) 0.0191(7) 0.0053(6) 0.0060(6) 0.0063(6)
C3 0.0132(7) 0.0138(7) 0.0195(7) 0.0024(6) 0.0055(6) 0.0034(6)
C4 0.0135(7) 0.0164(7) 0.0162(7) 0.0041(6) 0.0065(6) 0.0050(6)
C5 0.0149(7) 0.0124(7) 0.0180(7) 0.0047(6) 0.0056(6) 0.0039(6)
C6 0.0135(7) 0.0151(7) 0.0147(7) 0.0025(5) 0.0035(6) 0.0020(6)
C7 0.0195(8) 0.0166(7) 0.0187(7) 0.0050(6) 0.0056(6) 0.0056(6)
C8 0.0249(8) 0.0211(8) 0.0196(8) 0.0091(6) 0.0095(7) 0.0048(6)
C9 0.0199(8) 0.0233(8) 0.0177(7) 0.0039(6) 0.0090(6) 0.0056(6)
C10 0.0174(8) 0.0144(7) 0.0270(8) -0.0015(6) 0.0082(7) 0.0018(6)
C11 0.0181(8) 0.0146(7) 0.0246(8) 0.0040(6) 0.0104(6) 0.0036(6)
C12 0.0122(7) 0.0157(7) 0.0196(7) 0.0037(6) 0.0062(6) 0.0035(6)
C13 0.0166(7) 0.0155(7) 0.0184(7) 0.0055(6) 0.0073(6) 0.0051(6)
C14 0.0214(8) 0.0138(7) 0.0180(7) 0.0060(6) 0.0080(6) 0.0058(6)
C15 0.0205(8) 0.0139(7) 0.0199(7) 0.0063(6) 0.0113(6) 0.0041(6)
C16 0.0123(7) 0.0117(7) 0.0155(7) 0.0006(5) 0.0026(6) 0.0008(5)
C17 0.0137(7) 0.0143(7) 0.0150(7) 0.0024(5) 0.0034(6) 0.0019(6)
C18 0.0169(7) 0.0168(7) 0.0175(7) 0.0022(6) 0.0054(6) 0.0052(6)

loop_
_atom_type_symbol
_atom_type_description
_atom_type_scat_dispersion_real
_atom_type_scat_dispersion_imag
_atom_type_scat_source
C C 0.0033 0.0016 'International Tables Vol C Tables 4.2.6.8 and 6.1.1.4'
H H 0.0000 0.0000 'International Tables Vol C Tables 4.2.6.8 and 6.1.1.4'
N N 0.0061 0.0033 'International Tables Vol C Tables 4.2.6.8 and 6.1.1.4'
O O 0.0106 0.0060 'International Tables Vol C Tables 4.2.6.8 and 6.1.1.4'

loop_
_geom_angle_atom_site_label_1
_geom_angle_atom_site_label_2
_geom_angle_atom_site_label_3
_geom_angle
_geom_angle_site_symmetry_1
_geom_angle_site_symmetry_3
_geom_angle_publ_flag
C5 O1 H1 107.6(16) . . ?
C3 N1 C4 107.94(12) . . ?
C3 N1 C14 125.20(12) . . ?
C4 N1 C14 126.33(12) . . ?
C15 N2 C5 119.32(12) . . ?
C16 N2 C5 114.28(12) . . ?
C16 N2 C15 126.01(12) . . ?
C2 C1 H1A 119.3 . . ?
C2 C1 C10 121.45(15) . . ?
C10 C1 H1A 119.3 . . ?
C1 C2 H2 121.3 . . ?
C1 C2 C3 117.46(14) . . ?
C3 C2 H2 121.3 . . ?
N1 C3 C2 129.75(14) . . ?
N1 C3 C12 108.09(13) . . ?
C2 C3 C12 122.15(14) . . ?
N1 C4 C5 119.65(13) . . ?
C13 C4 N1 110.27(13) . . ?
C13 C4 C5 129.76(14) . . ?
O1 C5 N2 111.12(12) . . ?
O1 C5 C4 106.20(12) . . ?
O1 C5 C6 112.50(12) . . ?
N2 C5 C4 109.31(12) . . ?
N2 C5 C6 101.15(12) . . ?
C4 C5 C6 116.54(12) . . ?
C7 C6 C5 129.94(14) . . ?
C7 C6 C17 120.76(15) . . ?
C17 C6 C5 109.25(13) . . ?
C6 C7 H7 121.3 . . ?
C6 C7 C8 117.32(15) . . ?
C8 C7 H7 121.3 . . ?
C7 C8 H8 119.1 . . ?
C9 C8 C7 121.85(15) . . ?
C9 C8 H8 119.1 . . ?
C8 C9 H9 119.8 . . ?
C18 C9 C8 120.44(15) . . ?
C18 C9 H9 119.8 . . ?
C1 C10 H10 119.4 . . ?
C11 C10 C1 121.19(14) . . ?
C11 C10 H10 119.4 . . ?
C10 C11 H11 120.7 . . ?
C10 C11 C12 118.62(14) . . ?
C12 C11 H11 120.7 . . ?
C3 C12 C13 106.76(13) . . ?
C11 C12 C3 119.11(14) . . ?
C11 C12 C13 134.13(14) . . ?
C4 C13 C12 106.91(13) . . ?
C4 C13 H13 126.5 . . ?
C12 C13 H13 126.5 . . ?
N1 C14 H14A 109.7 . . ?
N1 C14 H14B 109.7 . . ?
N1 C14 C15 109.83(12) . . ?
H14A C14 H14B 108.2 . . ?
C15 C14 H14A 109.7 . . ?
C15 C14 H14B 109.7 . . ?
N2 C15 C14 109.89(12) . . ?
N2 C15 H15A 109.7 . . ?
N2 C15 H15B 109.7 . . ?
C14 C15 H15A 109.7 . . ?
C14 C15 H15B 109.7 . . ?
H15A C15 H15B 108.2 . . ?
O2 C16 N2 125.78(14) . . ?
O2 C16 C17 128.20(14) . . ?
N2 C16 C17 106.01(12) . . ?
C6 C17 C16 108.89(13) . . ?
C18 C17 C6 121.93(14) . . ?
C18 C17 C16 129.14(14) . . ?
C9 C18 H18 121.2 . . ?
C17 C18 C9 117.66(14) . . ?
C17 C18 H18 121.2 . . ?

loop_
_geom_bond_atom_site_label_1
_geom_bond_atom_site_label_2
_geom_bond_distance
_geom_bond_site_symmetry_2
_geom_bond_publ_flag
O1 C5 1.4246(18) . ?
O1 H1 0.91(3) . ?
O2 C16 1.2332(18) . ?
N1 C3 1.3779(19) . ?
N1 C4 1.3866(19) . ?
N1 C14 1.4613(18) . ?
N2 C5 1.4720(18) . ?
N2 C15 1.4494(18) . ?
N2 C16 1.355(2) . ?
C1 H1A 0.9500 . ?
C1 C2 1.383(2) . ?
C1 C10 1.405(2) . ?
C2 H2 0.9500 . ?
C2 C3 1.398(2) . ?
C3 C12 1.416(2) . ?
C4 C5 1.503(2) . ?
C4 C13 1.364(2) . ?
C5 C6 1.520(2) . ?
C6 C7 1.389(2) . ?
C6 C17 1.389(2) . ?
C7 H7 0.9500 . ?
C7 C8 1.396(2) . ?
C8 H8 0.9500 . ?
C8 C9 1.393(2) . ?
C9 H9 0.9500 . ?
C9 C18 1.390(2) . ?
C10 H10 0.9500 . ?
C10 C11 1.387(2) . ?
C11 H11 0.9500 . ?
C11 C12 1.408(2) . ?
C12 C13 1.430(2) . ?
C13 H13 0.9500 . ?
C14 H14A 0.9900 . ?
C14 H14B 0.9900 . ?
C14 C15 1.528(2) . ?
C15 H15A 0.9900 . ?
C15 H15B 0.9900 . ?
C16 C17 1.487(2) . ?
C17 C18 1.389(2) . ?
C18 H18 0.9500 . ?

loop_
_geom_torsion_atom_site_label_1
_geom_torsion_atom_site_label_2
_geom_torsion_atom_site_label_3
_geom_torsion_atom_site_label_4
_geom_torsion
_geom_torsion_site_symmetry_1
_geom_torsion_site_symmetry_2
_geom_torsion_site_symmetry_3
_geom_torsion_site_symmetry_4
_geom_torsion_publ_flag
O1 C5 C6 C7 -65.2(2) . . . . ?
O1 C5 C6 C17 112.19(14) . . . . ?
O2 C16 C17 C6 176.54(14) . . . . ?
O2 C16 C17 C18 -1.3(3) . . . . ?
N1 C3 C12 C11 -178.56(13) . . . . ?
N1 C3 C12 C13 1.11(17) . . . . ?
N1 C4 C5 O1 -100.83(15) . . . . ?
N1 C4 C5 N2 19.13(19) . . . . ?
N1 C4 C5 C6 132.97(14) . . . . ?
N1 C4 C13 C12 -0.71(18) . . . . ?
N1 C14 C15 N2 -43.76(17) . . . . ?
N2 C5 C6 C7 176.17(15) . . . . ?
N2 C5 C6 C17 -6.45(15) . . . . ?
N2 C16 C17 C6 -2.62(16) . . . . ?
N2 C16 C17 C18 179.59(15) . . . . ?
C1 C2 C3 N1 179.77(15) . . . . ?
C1 C2 C3 C12 0.8(2) . . . . ?
C1 C10 C11 C12 1.3(2) . . . . ?
C2 C1 C10 C11 0.2(3) . . . . ?
C2 C3 C12 C11 0.6(2) . . . . ?
C2 C3 C12 C13 -179.70(14) . . . . ?
C3 N1 C4 C5 175.53(13) . . . . ?
C3 N1 C4 C13 1.42(18) . . . . ?
C3 N1 C14 C15 -164.84(14) . . . . ?
C3 C12 C13 C4 -0.25(17) . . . . ?
C4 N1 C3 C2 179.35(16) . . . . ?
C4 N1 C3 C12 -1.54(17) . . . . ?
C4 N1 C14 C15 24.5(2) . . . . ?
C4 C5 C6 C7 57.8(2) . . . . ?
C4 C5 C6 C17 -124.82(14) . . . . ?
C5 N2 C15 C14 59.25(17) . . . . ?
C5 N2 C16 O2 179.00(13) . . . . ?
C5 N2 C16 C17 -1.82(16) . . . . ?
C5 C4 C13 C12 -174.05(15) . . . . ?
C5 C6 C7 C8 177.51(14) . . . . ?
C5 C6 C17 C16 5.82(16) . . . . ?
C5 C6 C17 C18 -176.19(13) . . . . ?
C6 C7 C8 C9 -1.8(2) . . . . ?
C6 C17 C18 C9 -1.9(2) . . . . ?
C7 C6 C17 C16 -176.52(13) . . . . ?
C7 C6 C17 C18 1.5(2) . . . . ?
C7 C8 C9 C18 1.4(2) . . . . ?
C8 C9 C18 C17 0.5(2) . . . . ?
C10 C1 C2 C3 -1.2(2) . . . . ?
C10 C11 C12 C3 -1.6(2) . . . . ?
C10 C11 C12 C13 178.81(16) . . . . ?
C11 C12 C13 C4 179.35(17) . . . . ?
C13 C4 C5 O1 72.0(2) . . . . ?
C13 C4 C5 N2 -168.06(15) . . . . ?
C13 C4 C5 C6 -54.2(2) . . . . ?
C14 N1 C3 C2 7.3(3) . . . . ?
C14 N1 C3 C12 -173.60(14) . . . . ?
C14 N1 C4 C5 -12.5(2) . . . . ?
C14 N1 C4 C13 173.36(14) . . . . ?
C15 N2 C5 O1 72.11(16) . . . . ?
C15 N2 C5 C4 -44.79(17) . . . . ?
C15 N2 C5 C6 -168.27(12) . . . . ?
C15 N2 C16 O2 -8.2(2) . . . . ?
C15 N2 C16 C17 170.95(13) . . . . ?
C16 N2 C5 O1 -114.60(14) . . . . ?
C16 N2 C5 C4 128.51(13) . . . . ?
C16 N2 C5 C6 5.03(16) . . . . ?
C16 N2 C15 C14 -113.19(16) . . . . ?
C16 C17 C18 C9 175.66(14) . . . . ?
C17 C6 C7 C8 0.4(2) . . . . ?
